data_7019691
loop_
_publ_author_name
'Zhang, Chun-Jing'
'Pang, Hai-Jun'
'Tang, Qun'
'Chen, Ya-Guang'

_publ_section_title
;
 A feasible route to approach 3D POM-based hybrids: utilizing substituted
 or reduced Keggin anions with high charge density.
;
_journal_issue 31
_journal_name_full 'Dalton transactions (Cambridge, England : 2003)'
_journal_page_first 9365
_journal_page_last 9372
_journal_paper_doi 10.1039/c2dt30152k
_journal_volume 41
_journal_year 2012
_chemical_formula_sum 'C28 H40 Ag5 N24 O40 P W12'
_chemical_formula_weight 4129.24
_chemical_name_systematic
;
?
;
_space_group_IT_number 14
_symmetry_cell_setting monoclinic
_symmetry_space_group_name_Hall '-P 2ybc'
_symmetry_space_group_name_H-M 'P 1 21/c 1'
_atom_sites_solution_hydrogens geom
_atom_sites_solution_primary direct
_atom_sites_solution_secondary difmap
_audit_creation_method SHELXL-97
_cell_angle_alpha 90.000
_cell_angle_beta 91.946(1)
_cell_angle_gamma 90.000
_cell_formula_units_Z 2
_cell_length_a 13.119(1)
_cell_length_b 22.809(1)
_cell_length_c 11.840(2)
_cell_measurement_reflns_used 5575
_cell_measurement_temperature 293(2)
_cell_measurement_theta_max 28.16
_cell_measurement_theta_min 2.37
_cell_volume 3540.9(7)
_computing_cell_refinement 'Bruker SMART'
_computing_data_collection 'Bruker SMART'
_computing_data_reduction 'Bruker SAINT'
_computing_molecular_graphics 'Bruker SHELXTL'
_computing_publication_material 'Bruker SHELXTL'
_computing_structure_refinement 'SHELXL-97 (Sheldrick, 1997)'
_computing_structure_solution 'SHELXS-97 (Sheldrick, 1990)'
_diffrn_ambient_temperature 293(2)
_diffrn_measured_fraction_theta_full 0.992
_diffrn_measured_fraction_theta_max 0.992
_diffrn_measurement_device_type 'CCD area detector'
_diffrn_measurement_method 'phi and omega scans'
_diffrn_radiation_monochromator graphite
_diffrn_radiation_source 'fine-focus sealed tube'
_diffrn_radiation_type MoK\\a
_diffrn_radiation_wavelength 0.71069
_diffrn_reflns_av_R_equivalents 0.0369
_diffrn_reflns_av_sigmaI/netI 0.0420
_diffrn_reflns_limit_h_max 15
_diffrn_reflns_limit_h_min -15
_diffrn_reflns_limit_k_max 22
_diffrn_reflns_limit_k_min -27
_diffrn_reflns_limit_l_max 14
_diffrn_reflns_limit_l_min -14
_diffrn_reflns_number 17356
_diffrn_reflns_theta_full 25.00
_diffrn_reflns_theta_max 25.00
_diffrn_reflns_theta_min 1.55
_diffrn_standards_decay_% none
_diffrn_standards_interval_count 150
_diffrn_standards_number 2
_exptl_absorpt_coefficient_mu 20.872
_exptl_absorpt_correction_T_max 0.012
_exptl_absorpt_correction_T_min 0.008
_exptl_absorpt_correction_type multi-scan
_exptl_absorpt_process_details 'SADABS (Sheldrick, 1996)'
_exptl_crystal_colour black
_exptl_crystal_density_diffrn 3.873
_exptl_crystal_density_method 'not measured'
_exptl_crystal_description block
_exptl_crystal_F_000 3668.0
_exptl_crystal_size_max 0.25
_exptl_crystal_size_mid 0.24
_exptl_crystal_size_min 0.21
_refine_diff_density_max 3.446
_refine_diff_density_min -1.788
_refine_diff_density_rms 0.248
_refine_ls_extinction_method none
_refine_ls_goodness_of_fit_ref 1.087
_refine_ls_hydrogen_treatment constr
_refine_ls_matrix_type full
_refine_ls_number_parameters 509
_refine_ls_number_reflns 6237
_refine_ls_number_restraints 48
_refine_ls_restrained_S_all 1.293
_refine_ls_R_factor_all 0.0442
_refine_ls_R_factor_gt 0.0342
_refine_ls_shift/su_max 0.001
_refine_ls_shift/su_mean 0.000
_refine_ls_structure_factor_coef Fsqd
_refine_ls_weighting_details 'calc w=1/[\\s^2^(Fo^2^)+(0.0424P)^2^+8.0715P] where P=(Fo^2^+2Fc^2^)/3'
_refine_ls_weighting_scheme calc
_refine_ls_wR_factor_gt 0.0829
_refine_ls_wR_factor_ref 0.0871
_reflns_number_gt 5132
_reflns_number_total 6237
_reflns_threshold_expression >2sigma(I)
_cod_data_source_file c2dt30152k.txt
_cod_data_source_block p
_cod_depositor_comments
;
The following automatic conversions were performed:

'_symmetry_cell_setting' value 'Monoclinic' changed to 'monoclinic'
according to /home/saulius/struct/CIF-dictionaries/cif_core.dic
dictionary named 'cif_core.dic' version 2.4.1 from 2010-06-29.

Automatic conversion script
Id: cif_fix_values 1891 2012-01-12 08:04:46Z andrius 
;
_cod_original_sg_symbol_H-M 'P2(1)/c '
_cod_database_code 7019691

loop_
_symmetry_equiv_pos_as_xyz
'x, y, z'
'-x, y+1/2, -z+1/2'
'-x, -y, -z'
'x, -y-1/2, z-1/2'

loop_
_atom_site_label
_atom_site_type_symbol
_atom_site_fract_x
_atom_site_fract_y
_atom_site_fract_z
_atom_site_U_iso_or_equiv
_atom_site_adp_type
_atom_site_occupancy
_atom_site_symmetry_multiplicity
_atom_site_calc_flag
_atom_site_refinement_flags
W1 W 0.77581(4) 0.08460(2) 0.03586(5) 0.02727(15) Uani 1 1 d .
W2 W 0.91279(4) 0.02760(2) 0.27625(4) 0.02608(14) Uani 1 1 d .
W3 W 0.75743(4) -0.05810(3) -0.08299(5) 0.02909(15) Uani 1 1 d .
W4 W 0.89179(4) -0.11598(2) 0.15819(4) 0.02577(14) Uani 1 1 d .
W5 W 1.01851(4) 0.14291(2) 0.11876(5) 0.02779(15) Uani 1 1 d .
W6 W 0.86464(4) 0.05828(2) -0.24004(4) 0.02667(15) Uani 1 1 d .
P1 P 1.0000 0.0000 0.0000 0.0109(8) Uani 1 2 d S
Ag1 Ag 0.5000 0.0000 0.0000 0.0822(7) Uani 1 2 d SU
Ag2 Ag 0.75972(9) -0.21330(6) 0.72493(11) 0.0487(3) Uani 1 1 d .
Ag3 Ag 1.11671(9) -0.20169(5) 0.39026(9) 0.0422(3) Uani 1 1 d .
O1 O 1.0526(11) -0.0457(7) -0.0758(12) 0.017(3) Uani 0.50 1 d P
O2 O 1.0099(11) 0.0267(6) -0.1179(12) 0.015(3) Uani 0.50 1 d P
O3 O 1.0407(7) -0.0079(5) 0.3083(12) 0.058(3) Uani 1 1 d .
O4 O 0.7856(8) -0.0086(5) -0.2063(10) 0.052(3) Uani 1 1 d U
O5 O 0.6444(7) -0.0861(5) -0.1225(9) 0.048(3) Uani 1 1 d .
O6 O 0.9806(8) 0.0979(5) 0.2460(9) 0.052(3) Uani 1 1 d U
O7 O 0.9480(8) -0.1573(6) 0.0339(8) 0.055(3) Uani 1 1 d .
O8 O 0.8463(8) -0.1148(6) -0.1440(8) 0.056(3) Uani 1 1 d .
O9 O 0.9367(11) -0.0559(7) -0.0075(13) 0.017(3) Uani 0.50 1 d P
O10 O 0.8802(8) 0.1406(5) 0.0675(9) 0.059(4) Uani 1 1 d .
O11 O 0.7181(10) 0.0111(4) -0.0045(9) 0.055(3) Uani 1 1 d .
O12 O 0.8031(8) 0.0558(5) 0.1839(9) 0.057(3) Uani 1 1 d .
O13 O 1.0269(7) -0.1128(4) 0.2216(11) 0.052(3) Uani 1 1 d .
O14 O 0.7979(10) 0.0965(4) -0.1200(8) 0.055(3) Uani 1 1 d .
O15 O 0.8619(7) -0.0500(5) 0.2469(11) 0.057(3) Uani 1 1 d .
O16 O 0.8960(11) 0.0153(7) -0.0513(13) 0.017(3) Uani 0.50 1 d P
O17 O 0.6691(7) 0.1248(4) 0.0534(9) 0.042(3) Uani 1 1 d .
O18 O 0.7997(8) 0.0860(4) -0.3527(8) 0.043(3) Uani 1 1 d .
O19 O 0.7815(9) -0.0941(6) 0.0607(8) 0.060(4) Uani 1 1 d .
O20 O 0.8409(7) -0.1708(4) 0.2299(9) 0.043(3) Uani 1 1 d .
O21 O 0.8706(7) 0.0394(5) 0.4061(8) 0.044(3) Uani 1 1 d .
O22 O 1.0293(8) 0.2109(4) 0.1728(8) 0.038(2) Uani 1 1 d .
N5 N 0.8505(8) -0.1804(5) 0.5912(10) 0.034(3) Uani 1 1 d .
N6 N 1.2096(8) -0.2680(5) 0.0702(10) 0.032(3) Uani 1 1 d .
N7 N 1.1961(8) -0.2379(5) 0.2476(10) 0.033(3) Uani 1 1 d .
N10 N 1.2625(8) -0.3041(5) 0.1394(9) 0.029(3) Uani 1 1 d .
N11 N 0.8584(8) -0.1241(5) 0.5521(8) 0.026(2) Uani 1 1 d .
N12 N 0.9906(9) -0.1698(5) 0.4932(10) 0.036(3) Uani 1 1 d .
C1 C 0.4465(8) -0.0496(8) 0.2388(10) 0.097(5) Uani 1 1 d GU
H1 H 0.3788 -0.0567 0.2172 0.116 Uiso 1 1 calc R
N1 N 0.4871(8) -0.0563(8) 0.3402(10) 0.095(4) Uani 1 1 d GU
N2 N 0.5834(8) -0.0420(7) 0.3370(9) 0.083(4) Uani 1 1 d GU
C4 C 0.6023(8) -0.0266(8) 0.2336(9) 0.082(4) Uani 1 1 d GU
H4 H 0.6650 -0.0144 0.2077 0.098 Uiso 1 1 calc R
N3 N 0.5177(8) -0.0313(7) 0.1728(9) 0.080(4) Uani 1 1 d GU
C3 C 0.6449(16) -0.0314(9) 0.4420(17) 0.074(6) Uani 1 1 d .
H3A H 0.6014 -0.0216 0.5038 0.088 Uiso 1 1 calc R
H3B H 0.6927 0.0004 0.4317 0.088 Uiso 1 1 calc R
C5 C 0.6991(12) -0.0866(8) 0.4646(16) 0.060(5) Uani 1 1 d .
H5A H 0.7325 -0.0991 0.3969 0.072 Uiso 1 1 calc R
H5B H 0.6503 -0.1167 0.4838 0.072 Uiso 1 1 calc R
C6 C 0.9335(11) -0.2048(6) 0.5551(12) 0.039(4) Uani 1 1 d .
H6A H 0.9512 -0.2435 0.5714 0.047 Uiso 1 1 calc R
C7 C 1.3203(11) -0.3523(6) 0.0961(15) 0.044(4) Uani 1 1 d .
H7A H 1.2845 -0.3681 0.0299 0.053 Uiso 1 1 calc R
H7B H 1.3249 -0.3830 0.1527 0.053 Uiso 1 1 calc R
C8 C 1.4283(11) -0.3342(7) 0.0642(14) 0.043(4) Uani 1 1 d .
H8A H 1.4624 -0.3156 0.1287 0.052 Uiso 1 1 calc R
H8B H 1.4668 -0.3689 0.0455 0.052 Uiso 1 1 calc R
C9 C 0.7792(11) -0.0804(7) 0.5620(14) 0.045(4) Uani 1 1 d .
H9A H 0.8092 -0.0416 0.5602 0.053 Uiso 1 1 calc R
H9B H 0.7466 -0.0851 0.6337 0.053 Uiso 1 1 calc R
C11 C 1.2543(10) -0.2857(6) 0.2449(12) 0.033(3) Uani 1 1 d .
H11A H 1.2848 -0.3037 0.3080 0.040 Uiso 1 1 calc R
C12 C 1.1695(10) -0.2304(6) 0.1397(11) 0.031(3) Uani 1 1 d .
H12A H 1.1257 -0.2007 0.1150 0.037 Uiso 1 1 calc R
C14 C 0.9425(11) -0.1190(6) 0.4929(12) 0.037(3) Uani 1 1 d .
H14A H 0.9638 -0.0850 0.4571 0.044 Uiso 1 1 calc R
C2 C 1.4274(12) -0.2932(9) -0.0331(18) 0.069(6) Uani 1 1 d .
H2A H 1.3995 -0.3137 -0.0990 0.083 Uiso 1 1 calc R
H2B H 1.3814 -0.2611 -0.0173 0.083 Uiso 1 1 calc R
N8 N 1.5241(10) -0.2689(7) -0.0611(12) 0.055(4) Uani 1 1 d .
N4 N 1.5807(11) -0.2405(7) 0.0193(12) 0.059(4) Uani 1 1 d .
C10 C 1.5699(12) -0.2658(8) -0.1595(14) 0.052(4) Uani 1 1 d .
H10A H 1.5442 -0.2818 -0.2269 0.063 Uiso 1 1 calc R
C13 C 1.6588(13) -0.2229(8) -0.0392(16) 0.058(5) Uani 1 1 d .
H13A H 1.7127 -0.2018 -0.0062 0.070 Uiso 1 1 calc R
N9 N 1.6559(9) -0.2372(6) -0.1486(11) 0.043(3) Uani 1 1 d .

loop_
_atom_site_aniso_label
_atom_site_aniso_U_11
_atom_site_aniso_U_22
_atom_site_aniso_U_33
_atom_site_aniso_U_23
_atom_site_aniso_U_13
_atom_site_aniso_U_12
W1 0.0253(3) 0.0261(3) 0.0306(3) 0.0014(2) 0.0042(2) 0.0052(2)
W2 0.0284(3) 0.0337(3) 0.0164(3) -0.0038(2) 0.0040(2) -0.0027(2)
W3 0.0248(3) 0.0345(3) 0.0278(3) -0.0046(3) -0.0009(2) -0.0049(2)
W4 0.0308(3) 0.0207(3) 0.0262(3) 0.0045(2) 0.0065(2) -0.0025(2)
W5 0.0392(3) 0.0189(3) 0.0249(3) -0.0031(2) -0.0046(2) -0.0007(2)
W6 0.0341(3) 0.0249(3) 0.0205(3) 0.0013(2) -0.0058(2) 0.0015(2)
P1 0.0142(19) 0.0072(19) 0.0112(19) 0.0016(17) 0.0007(15) 0.0000(16)
Ag1 0.0419(10) 0.1466(18) 0.0586(11) 0.0570(12) 0.0086(9) 0.0252(11)
Ag2 0.0485(7) 0.0551(8) 0.0438(7) -0.0020(6) 0.0212(6) -0.0136(6)
Ag3 0.0519(7) 0.0453(7) 0.0307(6) -0.0007(5) 0.0203(5) -0.0005(5)
O1 0.025(9) 0.017(9) 0.010(8) -0.001(7) -0.001(7) -0.004(7)
O2 0.013(7) 0.015(8) 0.016(8) 0.003(7) 0.000(6) -0.002(6)
O3 0.024(5) 0.040(6) 0.111(10) -0.036(7) -0.001(6) 0.006(4)
O4 0.058(3) 0.049(3) 0.050(3) -0.004(2) 0.009(2) -0.002(2)
O5 0.026(5) 0.062(7) 0.055(7) -0.011(6) -0.002(5) -0.015(5)
O6 0.038(5) 0.061(6) 0.056(6) 0.034(5) -0.026(5) -0.025(5)
O7 0.048(6) 0.100(10) 0.018(5) 0.002(6) -0.001(4) 0.045(6)
O8 0.064(7) 0.083(9) 0.019(5) 0.003(6) 0.003(5) 0.045(6)
O9 0.021(8) 0.012(8) 0.019(8) 0.001(7) 0.008(7) -0.008(6)
O10 0.049(7) 0.079(9) 0.048(7) 0.040(6) -0.028(5) -0.043(6)
O11 0.110(10) 0.024(6) 0.033(6) -0.006(5) 0.040(6) -0.019(6)
O12 0.046(6) 0.072(8) 0.051(7) 0.036(6) -0.029(5) -0.033(6)
O13 0.024(5) 0.029(6) 0.102(10) -0.033(6) -0.001(6) 0.003(4)
O14 0.106(9) 0.029(6) 0.031(6) -0.010(5) 0.031(6) -0.030(6)
O15 0.026(5) 0.038(6) 0.104(10) -0.037(7) -0.013(6) 0.002(4)
O16 0.017(8) 0.015(8) 0.018(8) 0.006(7) -0.004(7) -0.003(6)
O17 0.031(5) 0.041(6) 0.053(7) 0.004(5) 0.008(5) 0.011(4)
O18 0.070(7) 0.036(6) 0.023(5) 0.005(5) -0.015(5) 0.006(5)
O19 0.066(7) 0.087(9) 0.026(5) 0.004(6) 0.003(5) 0.053(7)
O20 0.046(6) 0.033(6) 0.052(6) 0.025(5) 0.012(5) -0.006(5)
O21 0.043(6) 0.069(8) 0.022(5) -0.013(5) 0.014(4) -0.009(5)
O22 0.062(7) 0.018(5) 0.033(5) -0.005(4) -0.011(5) 0.001(4)
N5 0.028(6) 0.039(7) 0.034(7) 0.001(6) 0.008(5) -0.005(5)
N6 0.034(6) 0.028(6) 0.035(7) -0.002(6) 0.006(5) 0.010(5)
N7 0.035(6) 0.030(7) 0.034(7) 0.006(6) 0.013(5) -0.003(5)
N10 0.031(6) 0.023(6) 0.034(6) 0.002(5) 0.014(5) -0.006(5)
N11 0.030(6) 0.033(7) 0.016(5) 0.000(5) 0.003(5) -0.007(5)
N12 0.037(7) 0.039(7) 0.032(6) -0.006(6) 0.013(5) -0.003(6)
C1 0.051(8) 0.172(12) 0.067(8) 0.054(9) -0.004(7) 0.001(8)
N1 0.050(7) 0.173(11) 0.063(7) 0.056(8) 0.002(6) -0.008(8)
N2 0.037(6) 0.161(11) 0.052(7) 0.057(8) -0.006(6) -0.016(7)
C4 0.040(7) 0.151(12) 0.054(8) 0.051(8) 0.003(6) -0.002(8)
N3 0.034(6) 0.151(11) 0.055(7) 0.055(8) 0.006(6) 0.012(7)
C3 0.077(14) 0.081(15) 0.064(13) 0.017(12) 0.007(11) 0.018(11)
C5 0.041(9) 0.069(13) 0.071(13) 0.013(11) 0.011(9) 0.015(9)
C6 0.053(10) 0.025(8) 0.042(9) 0.000(7) 0.026(8) 0.007(7)
C7 0.043(9) 0.025(8) 0.065(11) -0.007(8) 0.016(8) 0.002(6)
C8 0.041(9) 0.036(9) 0.054(10) 0.006(8) 0.021(8) 0.006(7)
C9 0.045(9) 0.038(9) 0.050(10) -0.007(8) -0.006(8) 0.016(7)
C11 0.041(8) 0.033(8) 0.027(7) 0.013(7) 0.012(6) 0.002(6)
C12 0.041(8) 0.029(8) 0.022(7) 0.004(6) 0.000(6) 0.006(6)
C14 0.050(9) 0.030(8) 0.030(8) 0.010(7) -0.011(7) -0.008(7)
C2 0.031(9) 0.094(16) 0.084(15) -0.001(13) 0.011(9) -0.011(9)
N8 0.036(7) 0.077(11) 0.052(9) 0.006(8) 0.018(7) -0.011(7)
N4 0.067(10) 0.071(11) 0.039(8) 0.007(8) 0.016(7) -0.019(8)
C10 0.048(10) 0.071(13) 0.039(9) 0.000(9) 0.023(8) 0.002(9)
C13 0.051(10) 0.059(12) 0.064(12) 0.012(10) 0.007(9) -0.028(9)
N9 0.037(7) 0.045(8) 0.049(8) 0.005(7) 0.019(6) -0.010(6)

loop_
_atom_type_symbol
_atom_type_description
_atom_type_scat_dispersion_real
_atom_type_scat_dispersion_imag
_atom_type_scat_source
C C 0.0033 0.0016 'International Tables Vol C Tables 4.2.6.8 and 6.1.1.4'
H H 0.0000 0.0000 'International Tables Vol C Tables 4.2.6.8 and 6.1.1.4'
N N 0.0061 0.0033 'International Tables Vol C Tables 4.2.6.8 and 6.1.1.4'
O O 0.0106 0.0060 'International Tables Vol C Tables 4.2.6.8 and 6.1.1.4'
P P 0.1023 0.0942 'International Tables Vol C Tables 4.2.6.8 and 6.1.1.4'
Ag Ag -0.8971 1.1015 'International Tables Vol C Tables 4.2.6.8 and 6.1.1.4'
W W -0.8490 6.8722 'International Tables Vol C Tables 4.2.6.8 and 6.1.1.4'

loop_
_geom_angle_atom_site_label_1
_geom_angle_atom_site_label_2
_geom_angle_atom_site_label_3
_geom_angle
_geom_angle_site_symmetry_1
_geom_angle_site_symmetry_3
O17 W1 O11 100.7(5) . .
O17 W1 O12 101.9(5) . .
O11 W1 O12 89.3(5) . .
O17 W1 O14 101.3(5) . .
O11 W1 O14 87.4(4) . .
O12 W1 O14 156.8(6) . .
O17 W1 O10 101.8(5) . .
O11 W1 O10 157.5(5) . .
O12 W1 O10 86.5(4) . .
O14 W1 O10 87.9(5) . .
O17 W1 O1 158.6(5) . 3_755
O11 W1 O1 94.9(5) . 3_755
O12 W1 O1 63.4(5) . 3_755
O14 W1 O1 94.0(5) . 3_755
O10 W1 O1 63.6(5) . 3_755
O17 W1 O16 159.4(5) . .
O11 W1 O16 65.5(5) . .
O12 W1 O16 93.5(5) . .
O14 W1 O16 64.3(5) . .
O10 W1 O16 92.7(5) . .
O1 W1 O16 42.0(5) 3_755 .
O21 W2 O6 102.2(5) . .
O21 W2 O12 102.0(5) . .
O6 W2 O12 87.5(4) . .
O21 W2 O3 101.7(6) . .
O6 W2 O3 88.9(5) . .
O12 W2 O3 156.2(6) . .
O21 W2 O15 101.0(5) . .
O6 W2 O15 156.8(5) . .
O12 W2 O15 87.4(5) . .
O3 W2 O15 86.7(4) . .
O21 W2 O1 159.2(5) . 3_755
O6 W2 O1 64.5(5) . 3_755
O12 W2 O1 63.1(5) . 3_755
O3 W2 O1 94.2(5) . 3_755
O15 W2 O1 93.1(5) . 3_755
O21 W2 O2 158.0(5) . 3_755
O6 W2 O2 94.2(5) . 3_755
O12 W2 O2 93.1(5) . 3_755
O3 W2 O2 63.7(5) . 3_755
O15 W2 O2 63.5(5) . 3_755
O1 W2 O2 42.7(5) 3_755 3_755
O5 W3 O4 102.0(5) . .
O5 W3 O19 101.8(6) . .
O4 W3 O19 156.2(5) . .
O5 W3 O8 100.6(5) . .
O4 W3 O8 88.5(5) . .
O19 W3 O8 87.8(4) . .
O5 W3 O11 101.6(5) . .
O4 W3 O11 86.9(4) . .
O19 W3 O11 87.8(5) . .
O8 W3 O11 157.9(6) . .
O5 W3 O16 159.7(5) . .
O4 W3 O16 63.5(5) . .
O19 W3 O16 93.3(5) . .
O8 W3 O16 93.5(5) . .
O11 W3 O16 65.2(5) . .
O5 W3 O9 158.4(5) . .
O4 W3 O9 93.3(5) . .
O19 W3 O9 64.0(5) . .
O8 W3 O9 64.3(5) . .
O11 W3 O9 94.4(5) . .
O16 W3 O9 41.9(5) . .
O20 W4 O15 102.8(5) . .
O20 W4 O19 101.5(5) . .
O15 W4 O19 87.7(5) . .
O20 W4 O13 102.2(5) . .
O15 W4 O13 87.6(4) . .
O19 W4 O13 156.3(5) . .
O20 W4 O7 101.2(5) . .
O15 W4 O7 156.0(6) . .
O19 W4 O7 88.1(4) . .
O13 W4 O7 86.8(4) . .
O20 W4 O2 160.2(5) . 3_755
O15 W4 O2 64.4(5) . 3_755
O19 W4 O2 93.3(5) . 3_755
O13 W4 O2 63.8(5) . 3_755
O7 W4 O2 92.3(5) . 3_755
O20 W4 O9 158.3(5) . .
O15 W4 O9 93.4(5) . .
O19 W4 O9 64.4(5) . .
O13 W4 O9 92.8(5) . .
O7 W4 O9 63.6(5) . .
O2 W4 O9 41.5(5) 3_755 .
O22 W5 O10 102.4(5) . .
O22 W5 O8 100.7(5) . 3_755
O10 W5 O8 157.0(6) . 3_755
O22 W5 O7 100.6(5) . 3_755
O10 W5 O7 87.1(4) . 3_755
O8 W5 O7 87.9(4) 3_755 3_755
O22 W5 O6 102.5(5) . .
O10 W5 O6 88.0(4) . .
O8 W5 O6 87.8(5) 3_755 .
O7 W5 O6 156.9(5) 3_755 .
O22 W5 O1 159.9(5) . 3_755
O10 W5 O1 63.6(5) . 3_755
O8 W5 O1 94.3(5) 3_755 3_755
O7 W5 O1 93.3(5) 3_755 3_755
O6 W5 O1 64.4(5) . 3_755
O22 W5 O9 158.1(5) . 3_755
O10 W5 O9 92.9(5) . 3_755
O8 W5 O9 64.8(5) 3_755 3_755
O7 W5 O9 64.1(5) 3_755 3_755
O6 W5 O9 93.6(5) . 3_755
O1 W5 O9 42.0(5) 3_755 3_755
O18 W6 O4 101.8(5) . .
O18 W6 O3 102.2(5) . 3_755
O4 W6 O3 88.4(5) . 3_755
O18 W6 O13 101.6(5) . 3_755
O4 W6 O13 156.6(5) . 3_755
O3 W6 O13 86.9(4) 3_755 3_755
O18 W6 O14 100.7(5) . .
O4 W6 O14 86.7(4) . .
O3 W6 O14 157.0(6) 3_755 .
O13 W6 O14 88.6(4) 3_755 .
O18 W6 O16 159.1(5) . .
O4 W6 O16 64.1(5) . .
O3 W6 O16 93.1(6) 3_755 .
O13 W6 O16 93.2(5) 3_755 .
O14 W6 O16 64.7(5) . .
O18 W6 O2 159.7(5) . .
O4 W6 O2 93.3(5) . .
O3 W6 O2 64.3(5) 3_755 .
O13 W6 O2 64.0(5) 3_755 .
O14 W6 O2 93.5(5) . .
O16 W6 O2 41.2(5) . .
O16 P1 O16 180.0(16) 3_755 .
O16 P1 O9 108.2(8) 3_755 .
O16 P1 O9 71.8(8) . .
O16 P1 O9 71.8(8) 3_755 3_755
O16 P1 O9 108.2(8) . 3_755
O9 P1 O9 180.0(11) . 3_755
O16 P1 O2 69.3(8) 3_755 3_755
O16 P1 O2 110.7(8) . 3_755
O9 P1 O2 70.0(8) . 3_755
O9 P1 O2 110.0(8) 3_755 3_755
O16 P1 O2 110.7(8) 3_755 .
O16 P1 O2 69.3(8) . .
O9 P1 O2 110.0(8) . .
O9 P1 O2 70.0(8) 3_755 .
O2 P1 O2 180.0(11) 3_755 .
O16 P1 O1 70.5(8) 3_755 .
O16 P1 O1 109.5(8) . .
O9 P1 O1 69.9(8) . .
O9 P1 O1 110.1(8) 3_755 .
O2 P1 O1 108.3(8) 3_755 .
O2 P1 O1 71.7(8) . .
O16 P1 O1 109.5(8) 3_755 3_755
O16 P1 O1 70.5(8) . 3_755
O9 P1 O1 110.1(8) . 3_755
O9 P1 O1 69.9(8) 3_755 3_755
O2 P1 O1 71.7(8) 3_755 3_755
O2 P1 O1 108.3(8) . 3_755
O1 P1 O1 180.0(15) . 3_755
N3 Ag1 N3 180(2) . 3_655
N9 Ag2 N5 172.5(5) 1_456 .
N7 Ag3 N12 159.9(4) . .
N7 Ag3 N6 108.8(4) . 4_556
N12 Ag3 N6 88.5(4) . 4_556
P1 O1 O9 54.3(7) . .
P1 O1 O16 53.8(7) . 3_755
O9 O1 O16 88.4(9) . 3_755
P1 O1 O2 53.6(7) . .
O9 O1 O2 89.0(10) . .
O16 O1 O2 89.0(10) 3_755 .
P1 O1 W5 123.6(8) . 3_755
O9 O1 W5 69.3(7) . 3_755
O16 O1 W5 131.4(9) 3_755 3_755
O2 O1 W5 131.0(9) . 3_755
P1 O1 W1 123.7(8) . 3_755
O9 O1 W1 131.7(9) . 3_755
O16 O1 W1 70.0(7) 3_755 3_755
O2 O1 W1 131.2(9) . 3_755
W5 O1 W1 93.0(5) 3_755 3_755
P1 O1 W2 123.0(8) . 3_755
O9 O1 W2 130.8(9) . 3_755
O16 O1 W2 132.5(9) 3_755 3_755
O2 O1 W2 69.4(7) . 3_755
W5 O1 W2 91.9(5) 3_755 3_755
W1 O1 W2 92.8(5) 3_755 3_755
P1 O2 O16 54.9(7) . .
P1 O2 O9 54.7(7) . 3_755
O16 O2 O9 89.9(10) . 3_755
P1 O2 O1 54.6(6) . .
O16 O2 O1 90.1(9) . .
O9 O2 O1 90.1(10) 3_755 .
P1 O2 W6 124.4(8) . .
O16 O2 W6 69.5(7) . .
O9 O2 W6 131.8(9) 3_755 .
O1 O2 W6 131.0(9) . .
P1 O2 W4 124.4(8) . 3_755
O16 O2 W4 132.6(9) . 3_755
O9 O2 W4 69.7(7) 3_755 3_755
O1 O2 W4 130.4(8) . 3_755
W6 O2 W4 92.5(5) . 3_755
P1 O2 W2 122.5(8) . 3_755
O16 O2 W2 130.4(9) . 3_755
O9 O2 W2 131.7(9) 3_755 3_755
O1 O2 W2 67.9(7) . 3_755
W6 O2 W2 91.7(5) . 3_755
W4 O2 W2 92.0(5) 3_755 3_755
W2 O3 W6 139.9(7) . 3_755
W6 O4 W3 140.0(7) . .
W2 O6 W5 138.7(6) . .
W5 O7 W4 138.8(7) 3_755 .
W5 O8 W3 138.7(6) 3_755 .
P1 O9 O2 55.2(7) . 3_755
P1 O9 O1 55.8(7) . .
O2 O9 O1 90.7(10) 3_755 .
P1 O9 O16 53.9(7) . .
O2 O9 O16 90.4(10) 3_755 .
O1 O9 O16 90.0(9) . .
P1 O9 W5 124.5(8) . 3_755
O2 O9 W5 131.6(9) 3_755 3_755
O1 O9 W5 68.7(7) . 3_755
O16 O9 W5 130.8(9) . 3_755
P1 O9 W4 124.1(8) . .
O2 O9 W4 68.8(7) 3_755 .
O1 O9 W4 131.9(10) . .
O16 O9 W4 131.1(9) . .
W5 O9 W4 92.6(5) 3_755 .
P1 O9 W3 123.0(8) . .
O2 O9 W3 131.2(9) 3_755 .
O1 O9 W3 131.2(9) . .
O16 O9 W3 69.1(7) . .
W5 O9 W3 91.8(5) 3_755 .
W4 O9 W3 91.5(5) . .
W5 O10 W1 139.2(7) . .
W1 O11 W3 137.8(6) . .
W2 O12 W1 140.3(7) . .
W6 O13 W4 139.0(6) 3_755 .
W1 O14 W6 138.6(7) . .
W4 O15 W2 139.5(7) . .
P1 O16 O2 55.8(7) . .
P1 O16 O1 55.8(7) . 3_755
O2 O16 O1 91.1(10) . 3_755
P1 O16 O9 54.3(7) . .
O2 O16 O9 90.9(10) . .
O1 O16 O9 90.5(10) 3_755 .
P1 O16 W6 125.2(8) . .
O2 O16 W6 69.3(7) . .
O1 O16 W6 131.5(9) 3_755 .
O9 O16 W6 131.8(9) . .
P1 O16 W1 123.8(8) . .
O2 O16 W1 131.6(9) . .
O1 O16 W1 68.0(7) 3_755 .
O9 O16 W1 130.4(9) . .
W6 O16 W1 92.0(5) . .
P1 O16 W3 123.3(8) . .
O2 O16 W3 132.0(9) . .
O1 O16 W3 130.3(9) 3_755 .
O9 O16 W3 69.0(7) . .
W6 O16 W3 91.8(5) . .
W1 O16 W3 91.1(5) . .
W4 O19 W3 139.5(7) . .
C6 N5 N11 102.4(11) . .
C6 N5 Ag2 125.5(10) . .
N11 N5 Ag2 128.8(8) . .
C12 N6 N10 103.2(11) . .
C12 N6 Ag3 121.2(9) . 4
N10 N6 Ag3 125.2(8) . 4
C12 N7 C11 102.4(12) . .
C12 N7 Ag3 125.6(9) . .
C11 N7 Ag3 128.3(9) . .
C11 N10 N6 109.0(11) . .
C11 N10 C7 129.7(13) . .
N6 N10 C7 121.3(12) . .
C14 N11 N5 109.5(11) . .
C14 N11 C9 126.2(12) . .
N5 N11 C9 123.7(11) . .
C14 N12 C6 104.5(12) . .
C14 N12 Ag3 130.8(10) . .
C6 N12 Ag3 123.5(10) . .
N1 C1 N3 108.0 . .
C1 N1 N2 108.0 . .
C3 N2 C4 128.9(12) . .
C3 N2 N1 121.1(11) . .
C4 N2 N1 108.0 . .
N2 C4 N3 108.0 . .
C1 N3 C4 108.0 . .
C1 N3 Ag1 127.8(6) . .
C4 N3 Ag1 123.6(7) . .
N2 C3 C5 105.1(17) . .
C3 C5 C9 111.8(17) . .
N5 C6 N12 114.5(13) . .
N10 C7 C8 112.6(12) . .
C2 C8 C7 112.2(13) . .
N11 C9 C5 110.4(13) . .
N10 C11 N7 110.3(12) . .
N6 C12 N7 115.0(12) . .
N12 C14 N11 109.0(12) . .
N8 C2 C8 116.0(15) . .
C10 N8 N4 109.7(13) . .
C10 N8 C2 130.7(16) . .
N4 N8 C2 119.5(14) . .
C13 N4 N8 101.2(14) . .
N9 C10 N8 110.7(16) . .
N4 C13 N9 116.0(16) . .
C10 N9 C13 102.4(13) . .
C10 N9 Ag2 129.0(11) . 1_654
C13 N9 Ag2 128.5(11) . 1_654

loop_
_geom_bond_atom_site_label_1
_geom_bond_atom_site_label_2
_geom_bond_distance
_geom_bond_site_symmetry_2
W1 O17 1.693(9) .
W1 O11 1.894(10) .
W1 O12 1.895(10) .
W1 O14 1.897(10) .
W1 O10 1.901(9) .
W1 O1 2.451(15) 3_755
W1 O16 2.483(15) .
W2 O21 1.674(9) .
W2 O6 1.874(10) .
W2 O12 1.890(10) .
W2 O3 1.890(10) .
W2 O15 1.919(10) .
W2 O1 2.466(14) 3_755
W2 O2 2.491(15) 3_755
W3 O5 1.667(9) .
W3 O4 1.892(11) .
W3 O19 1.905(10) .
W3 O8 1.900(10) .
W3 O11 1.911(10) .
W3 O16 2.490(14) .
W3 O9 2.488(15) .
W4 O20 1.664(9) .
W4 O15 1.884(10) .
W4 O19 1.887(10) .
W4 O13 1.903(10) .
W4 O7 1.915(10) .
W4 O2 2.467(14) 3_755
W4 O9 2.480(15) .
W5 O22 1.683(9) .
W5 O10 1.895(10) .
W5 O8 1.900(10) 3_755
W5 O7 1.903(10) 3_755
W5 O6 1.903(10) .
W5 O1 2.453(15) 3_755
W5 O9 2.464(15) 3_755
W6 O18 1.681(9) .
W6 O4 1.895(11) .
W6 O3 1.893(10) 3_755
W6 O13 1.897(9) 3_755
W6 O14 1.906(10) .
W6 O16 2.462(15) .
W6 O2 2.461(14) .
P1 O16 1.514(15) 3_755
P1 O16 1.514(15) .
P1 O9 1.523(14) .
P1 O9 1.523(14) 3_755
P1 O2 1.532(15) 3_755
P1 O2 1.532(15) .
P1 O1 1.552(15) .
P1 O1 1.552(15) 3_755
Ag1 N3 2.172(10) .
Ag1 N3 2.17(4) 3_655
Ag2 N9 2.129(12) 1_456
Ag2 N5 2.149(11) .
Ag3 N7 2.176(11) .
Ag3 N12 2.211(11) .
Ag3 N6 2.515(12) 4_556
O1 O9 1.76(2) .
O1 O16 1.77(2) 3_755
O1 O2 1.81(2) .
O1 W5 2.453(15) 3_755
O1 W1 2.451(15) 3_755
O1 W2 2.466(14) 3_755
O2 O16 1.73(2) .
O2 O9 1.75(2) 3_755
O2 W4 2.467(14) 3_755
O2 W2 2.491(15) 3_755
O3 W6 1.893(10) 3_755
O7 W5 1.903(10) 3_755
O8 W5 1.900(10) 3_755
O9 O2 1.75(2) 3_755
O9 O16 1.78(2) .
O9 W5 2.464(15) 3_755
O13 W6 1.897(9) 3_755
O16 O1 1.77(2) 3_755
N5 C6 1.308(17) .
N5 N11 1.370(15) .
N6 C12 1.312(17) .
N6 N10 1.339(15) .
N6 Ag3 2.515(12) 4
N7 C12 1.324(17) .
N7 C11 1.333(17) .
N10 C11 1.325(17) .
N10 C7 1.439(17) .
N11 C14 1.332(18) .
N11 C9 1.448(17) .
N12 C14 1.321(18) .
N12 C6 1.331(17) .
C1 N1 1.307(8) .
C1 N3 1.307(8) .
N1 N2 1.307(8) .
N2 C3 1.48(2) .
N2 C4 1.307(8) .
C4 N3 1.307(8) .
C3 C5 1.47(2) .
C5 C9 1.54(2) .
C7 C8 1.535(19) .
C8 C2 1.48(2) .
C2 N8 1.43(2) .
N8 C10 1.331(19) .
N8 N4 1.353(19) .
N4 C13 1.32(2) .
C10 N9 1.31(2) .
C13 N9 1.33(2) .
N9 Ag2 2.129(12) 1_654
